data_7228547
loop_
_publ_author_name
'Xiong, Ying'
'Liu, Guo Cheng'
'Wang, Xiuli'
'Zhang, Juwen'
'Lin, Hongyan'
'Sha, Xiao Ting'

_publ_section_title
;
 Polycarboxylates-directed pyridyl-amide-based CoII complexes: fluorescent
 recognition of Fe3+ and Fe3+-functionalized composite materials for
 enhancing photocatalytic activities
;
_journal_name_full CrystEngComm
_journal_paper_doi 10.1039/C7CE00800G
_journal_year 2017
_chemical_formula_sum 'C34 H28 Cl0 Co N4 O7'
_chemical_formula_weight 663.53
_chemical_name_systematic
; 
 ? 
;
_space_group_IT_number 14
_symmetry_cell_setting monoclinic
_symmetry_space_group_name_Hall '-P 2ybc'
_symmetry_space_group_name_H-M 'P 1 21/c 1'
_atom_sites_solution_hydrogens geom
_atom_sites_solution_primary direct
_atom_sites_solution_secondary difmap
_audit_creation_method SHELXL-97
_audit_update_record
;
2017-04-05 deposited with the CCDC.
2017-06-26 downloaded from the CCDC.
;
_cell_angle_alpha 90.00
_cell_angle_beta 101.4960(10)
_cell_angle_gamma 90.00
_cell_formula_units_Z 4
_cell_length_a 9.5613(5)
_cell_length_b 17.9661(9)
_cell_length_c 18.7610(10)
_cell_measurement_reflns_used 3694
_cell_measurement_temperature 296(2)
_cell_measurement_theta_max 25.04
_cell_measurement_theta_min 2.17
_cell_volume 3158.1(3)
_computing_cell_refinement 'SMART (Bruker, 2001)'
_computing_data_collection 'SMART (Bruker, 2001)'
_computing_data_reduction 'SAINT+ (Bruker, 1999)'
_computing_molecular_graphics 'PLATON (Spek, 2003)'
_computing_publication_material 'SHELXTL (1998)'
_computing_structure_refinement 'SHELXL-97 (Sheldrick, 1997)'
_computing_structure_solution 'SHELXS-97 (Sheldrick, 1990)'
_diffrn_ambient_temperature 296(2)
_diffrn_measured_fraction_theta_full 0.999
_diffrn_measured_fraction_theta_max 0.999
_diffrn_measurement_device_type 'CCD area detector'
_diffrn_measurement_method 'phi and omega scans'
_diffrn_radiation_monochromator graphite
_diffrn_radiation_source 'fine-focus sealed tube'
_diffrn_radiation_type MoK\a
_diffrn_radiation_wavelength 0.71073
_diffrn_reflns_av_R_equivalents 0.0377
_diffrn_reflns_av_unetI/netI 0.0420
_diffrn_reflns_limit_h_max 11
_diffrn_reflns_limit_h_min -11
_diffrn_reflns_limit_k_max 21
_diffrn_reflns_limit_k_min -19
_diffrn_reflns_limit_l_max 22
_diffrn_reflns_limit_l_min -22
_diffrn_reflns_number 18056
_diffrn_reflns_theta_full 25.04
_diffrn_reflns_theta_max 25.04
_diffrn_reflns_theta_min 2.17
_exptl_absorpt_coefficient_mu 0.598
_exptl_absorpt_correction_T_max 0.9371
_exptl_absorpt_correction_T_min 0.9156
_exptl_absorpt_correction_type multi-scan
_exptl_absorpt_process_details SADABS
_exptl_crystal_colour Purple
_exptl_crystal_density_diffrn 1.396
_exptl_crystal_density_method 'not measured'
_exptl_crystal_description BLOCK
_exptl_crystal_F_000 1372
_exptl_crystal_size_max 0.15
_exptl_crystal_size_mid 0.13
_exptl_crystal_size_min 0.11
_refine_diff_density_max 1.880
_refine_diff_density_min -0.552
_refine_diff_density_rms 0.084
_refine_ls_extinction_method none
_refine_ls_goodness_of_fit_ref 1.036
_refine_ls_hydrogen_treatment mixed
_refine_ls_matrix_type full
_refine_ls_number_parameters 415
_refine_ls_number_reflns 5586
_refine_ls_number_restraints 0
_refine_ls_restrained_S_all 1.036
_refine_ls_R_factor_all 0.0745
_refine_ls_R_factor_gt 0.0543
_refine_ls_shift/su_max 0.000
_refine_ls_shift/su_mean 0.000
_refine_ls_structure_factor_coef Fsqd
_refine_ls_weighting_details 'calc w=1/[\s^2^(Fo^2^)+(0.1128P)^2^+2.6871P] where P=(Fo^2^+2Fc^2^)/3'
_refine_ls_weighting_scheme calc
_refine_ls_wR_factor_gt 0.1651
_refine_ls_wR_factor_ref 0.1820
_reflns_number_gt 4242
_reflns_number_total 5586
_reflns_threshold_expression >2sigma(I)
_cod_data_source_file c7ce00800g2.cif
_cod_data_source_block 3
_cod_depositor_comments
;
The following automatic conversions were performed:

'_symmetry_cell_setting' value 'Monoclinic' changed to 'monoclinic'
according to
/home/data/users/saulius/crontab/automatic-downloads/rss-feeds/RSC/lib/dictionaries/cif_core.dic
dictionary named 'cif_core.dic' version 2.4.2 from 2011-04-26.

Automatic conversion script
Id: cif_fix_values 4973 2017-02-22 13:04:09Z antanas 
;
_cod_original_sg_symbol_H-M 'P 2(1)/c'
_cod_database_code 7228547

loop_
_symmetry_equiv_pos_as_xyz
'x, y, z'
'-x, y+1/2, -z+1/2'
'-x, -y, -z'
'x, -y-1/2, z-1/2'

loop_
_atom_site_label
_atom_site_type_symbol
_atom_site_fract_x
_atom_site_fract_y
_atom_site_fract_z
_atom_site_U_iso_or_equiv
_atom_site_adp_type
_atom_site_occupancy
_atom_site_symmetry_multiplicity
_atom_site_calc_flag
_atom_site_refinement_flags
Co1 Co 0.24688(5) 0.01816(3) 0.48764(3) 0.02796(19) Uani 1 1 d .
O1 O 0.3693(3) 0.08274(15) 0.42817(14) 0.0349(6) Uani 1 1 d .
C1 C 0.5615(4) 0.1037(2) 0.3693(2) 0.0333(9) Uani 1 1 d .
N1 N 0.3164(3) 0.08366(17) 0.58535(17) 0.0327(7) Uani 1 1 d .
O1W O 1.1673(5) 0.1932(3) 0.3606(2) 0.1034(16) Uani 1 1 d .
H1WA H 1.1548 0.2117 0.4006 0.124 Uiso 1 1 d R
H1WB H 1.2244 0.1568 0.3705 0.124 Uiso 1 1 d R
O2 O 0.5886(2) 0.06026(14) 0.49024(13) 0.0307(6) Uani 1 1 d .
N2 N 0.3616(4) 0.1953(2) 0.83876(19) 0.0454(9) Uani 1 1 d .
H2B H 0.2904 0.2166 0.8521 0.054 Uiso 1 1 calc R
C2 C 0.4964(5) 0.0768(3) 0.3007(2) 0.0484(11) Uani 1 1 d .
H2A H 0.4110 0.0506 0.2949 0.058 Uiso 1 1 calc R
O3 O 0.8878(2) 0.03897(14) 0.45730(15) 0.0316(6) Uani 1 1 d .
N3 N 0.1712(4) -0.0580(2) 1.1144(2) 0.0509(10) Uani 1 1 d .
H3B H 0.2486 -0.0766 1.1053 0.061 Uiso 1 1 calc R
C3 C 0.5596(6) 0.0892(3) 0.2413(3) 0.0631(14) Uani 1 1 d .
H3A H 0.5176 0.0707 0.1958 0.076 Uiso 1 1 calc R
O4 O 1.0892(3) 0.10364(15) 0.46607(16) 0.0386(7) Uani 1 1 d .
N4 N 0.1756(3) -0.03498(19) 1.38209(18) 0.0360(8) Uani 1 1 d .
C4 C 0.6853(6) 0.1293(3) 0.2501(3) 0.0664(15) Uani 1 1 d .
H4A H 0.7288 0.1365 0.2105 0.080 Uiso 1 1 calc R
O5 O 0.5305(3) 0.1068(2) 0.86161(19) 0.0583(9) Uani 1 1 d .
C5 C 0.7471(5) 0.1588(3) 0.3167(3) 0.0492(11) Uani 1 1 d .
H5A H 0.8301 0.1869 0.3212 0.059 Uiso 1 1 calc R
C6 C 0.6861(4) 0.1468(2) 0.3779(2) 0.0342(9) Uani 1 1 d .
O6 O 0.0290(4) 0.0430(2) 1.1047(2) 0.0711(11) Uani 1 1 d .
C7 C 0.7480(4) 0.1842(2) 0.4472(2) 0.0343(9) Uani 1 1 d .
C8 C 0.8846(4) 0.1664(2) 0.4872(2) 0.0365(9) Uani 1 1 d .
C9 C 0.9592(4) 0.0979(2) 0.4689(2) 0.0308(8) Uani 1 1 d .
C10 C 0.9445(5) 0.2086(3) 0.5471(3) 0.0530(12) Uani 1 1 d .
H10A H 1.0367 0.1982 0.5718 0.064 Uiso 1 1 calc R
C11 C 0.8690(6) 0.2664(3) 0.5708(3) 0.0671(15) Uani 1 1 d .
H11A H 0.9099 0.2946 0.6112 0.081 Uiso 1 1 calc R
C12 C 0.7325(6) 0.2815(3) 0.5337(3) 0.0630(14) Uani 1 1 d .
H12A H 0.6796 0.3191 0.5499 0.076 Uiso 1 1 calc R
C13 C 0.6746(5) 0.2415(2) 0.4729(3) 0.0489(11) Uani 1 1 d .
H13A H 0.5831 0.2532 0.4480 0.059 Uiso 1 1 calc R
C14 C 0.3794(5) 0.1492(2) 0.5846(2) 0.0435(10) Uani 1 1 d .
H14A H 0.4040 0.1650 0.5415 0.052 Uiso 1 1 calc R
C15 C 0.2806(5) 0.0643(2) 0.6475(2) 0.0472(11) Uani 1 1 d .
H15A H 0.2351 0.0188 0.6494 0.057 Uiso 1 1 calc R
C16 C 0.4104(5) 0.1953(2) 0.6445(2) 0.0461(11) Uani 1 1 d .
H16A H 0.4559 0.2405 0.6411 0.055 Uiso 1 1 calc R
C17 C 0.3066(6) 0.1071(3) 0.7090(2) 0.0549(13) Uani 1 1 d .
H17A H 0.2784 0.0906 0.7509 0.066 Uiso 1 1 calc R
C18 C 0.3746(4) 0.1747(2) 0.7089(2) 0.0376(9) Uani 1 1 d .
C19 C 0.4114(5) 0.2240(3) 0.7755(2) 0.0485(11) Uani 1 1 d .
H19A H 0.5142 0.2300 0.7880 0.058 Uiso 1 1 calc R
H19B H 0.3700 0.2729 0.7637 0.058 Uiso 1 1 calc R
C20 C 0.4237(5) 0.1368(2) 0.8766(2) 0.0432(10) Uani 1 1 d .
C21 C 0.3526(4) 0.1077(3) 0.9342(2) 0.0427(10) Uani 1 1 d .
C22 C 0.3523(6) 0.0311(3) 0.9441(3) 0.0554(13) Uani 1 1 d .
H22A H 0.4001 0.0009 0.9166 0.066 Uiso 1 1 calc R
C23 C 0.2828(6) -0.0009(3) 0.9938(3) 0.0593(13) Uani 1 1 d .
H23A H 0.2814 -0.0524 0.9986 0.071 Uiso 1 1 calc R
C24 C 0.2846(6) 0.1518(3) 0.9771(3) 0.0599(13) Uani 1 1 d .
H24A H 0.2846 0.2033 0.9717 0.072 Uiso 1 1 calc R
C25 C 0.2167(6) 0.1199(3) 1.0281(3) 0.0616(14) Uani 1 1 d .
H25A H 0.1717 0.1502 1.0568 0.074 Uiso 1 1 calc R
C26 C 0.2147(5) 0.0436(3) 1.0368(2) 0.0463(11) Uani 1 1 d .
C27 C 0.1309(5) 0.0094(3) 1.0892(2) 0.0493(11) Uani 1 1 d .
C28 C 0.0899(5) -0.1005(3) 1.1562(2) 0.0551(12) Uani 1 1 d .
H28A H 0.1124 -0.1528 1.1523 0.066 Uiso 1 1 calc R
H28B H -0.0108 -0.0940 1.1357 0.066 Uiso 1 1 calc R
C29 C 0.1175(4) -0.0788(2) 1.2361(2) 0.0412(10) Uani 1 1 d .
C30 C 0.0407(6) -0.0244(4) 1.2616(3) 0.0684(16) Uani 1 1 d .
H30A H -0.0324 -0.0003 1.2299 0.082 Uiso 1 1 calc R
C31 C 0.0714(5) -0.0051(4) 1.3343(3) 0.0650(15) Uani 1 1 d .
H31A H 0.0153 0.0311 1.3504 0.078 Uiso 1 1 calc R
C32 C 0.2249(6) -0.1090(3) 1.2861(3) 0.0743(18) Uani 1 1 d .
H32A H 0.2824 -0.1457 1.2720 0.089 Uiso 1 1 calc R
C33 C 0.2494(6) -0.0859(3) 1.3571(3) 0.0697(17) Uani 1 1 d .
H33A H 0.3239 -0.1081 1.3895 0.084 Uiso 1 1 calc R
C35 C 0.5029(4) 0.0807(2) 0.4344(2) 0.0279(8) Uani 1 1 d .

loop_
_atom_site_aniso_label
_atom_site_aniso_U_11
_atom_site_aniso_U_22
_atom_site_aniso_U_33
_atom_site_aniso_U_23
_atom_site_aniso_U_13
_atom_site_aniso_U_12
Co1 0.0190(3) 0.0310(3) 0.0346(3) 0.0006(2) 0.0071(2) -0.00007(19)
O1 0.0191(12) 0.0448(16) 0.0413(15) 0.0084(12) 0.0071(11) 0.0012(11)
C1 0.0291(19) 0.039(2) 0.033(2) 0.0040(16) 0.0098(16) 0.0063(16)
N1 0.0271(16) 0.0325(17) 0.0398(18) -0.0015(14) 0.0102(14) -0.0014(13)
O1W 0.117(4) 0.106(4) 0.092(3) 0.022(3) 0.033(3) -0.041(3)
O2 0.0215(12) 0.0376(15) 0.0332(14) 0.0034(11) 0.0060(11) 0.0021(11)
N2 0.048(2) 0.045(2) 0.047(2) -0.0119(17) 0.0164(17) -0.0003(17)
C2 0.050(3) 0.059(3) 0.036(2) -0.001(2) 0.008(2) 0.003(2)
O3 0.0217(12) 0.0302(14) 0.0445(15) -0.0004(11) 0.0104(11) -0.0017(11)
N3 0.052(2) 0.063(3) 0.041(2) 0.0048(18) 0.0148(18) 0.008(2)
C3 0.075(4) 0.081(4) 0.034(2) -0.003(2) 0.015(2) 0.005(3)
O4 0.0207(13) 0.0355(15) 0.0618(19) 0.0055(13) 0.0132(12) -0.0013(11)
N4 0.0284(16) 0.044(2) 0.0357(18) 0.0018(15) 0.0062(14) -0.0039(14)
C4 0.076(4) 0.087(4) 0.046(3) 0.017(3) 0.035(3) 0.022(3)
O5 0.0451(18) 0.071(2) 0.062(2) -0.0025(17) 0.0192(16) 0.0085(17)
C5 0.044(2) 0.054(3) 0.056(3) 0.018(2) 0.027(2) 0.005(2)
C6 0.0276(19) 0.037(2) 0.040(2) 0.0115(17) 0.0117(16) 0.0079(16)
O6 0.065(2) 0.083(3) 0.074(3) 0.008(2) 0.036(2) 0.020(2)
C7 0.0270(19) 0.029(2) 0.049(2) 0.0081(17) 0.0138(17) -0.0002(16)
C8 0.0260(19) 0.029(2) 0.056(3) -0.0004(18) 0.0121(18) -0.0029(16)
C9 0.0218(17) 0.032(2) 0.039(2) 0.0045(16) 0.0087(15) 0.0007(15)
C10 0.036(2) 0.048(3) 0.071(3) -0.016(2) 0.003(2) -0.006(2)
C11 0.065(3) 0.051(3) 0.083(4) -0.027(3) 0.010(3) -0.006(3)
C12 0.067(3) 0.039(3) 0.087(4) -0.013(3) 0.025(3) 0.011(2)
C13 0.040(2) 0.043(3) 0.066(3) 0.009(2) 0.015(2) 0.015(2)
C14 0.050(3) 0.041(2) 0.045(2) -0.0006(19) 0.022(2) -0.005(2)
C15 0.062(3) 0.038(2) 0.044(2) -0.0043(19) 0.019(2) -0.020(2)
C16 0.055(3) 0.034(2) 0.053(3) -0.0063(19) 0.020(2) -0.011(2)
C17 0.079(3) 0.053(3) 0.038(2) -0.008(2) 0.023(2) -0.025(3)
C18 0.038(2) 0.034(2) 0.043(2) -0.0065(17) 0.0126(18) -0.0040(17)
C19 0.058(3) 0.041(2) 0.050(3) -0.010(2) 0.019(2) -0.013(2)
C20 0.043(2) 0.046(3) 0.041(2) -0.012(2) 0.0083(19) -0.004(2)
C21 0.040(2) 0.051(3) 0.036(2) -0.0076(19) 0.0071(18) -0.001(2)
C22 0.063(3) 0.056(3) 0.053(3) -0.006(2) 0.029(3) 0.012(2)
C23 0.075(3) 0.052(3) 0.058(3) -0.002(2) 0.029(3) 0.009(3)
C24 0.080(3) 0.050(3) 0.056(3) -0.009(2) 0.029(3) 0.004(3)
C25 0.082(4) 0.055(3) 0.056(3) -0.011(2) 0.034(3) 0.010(3)
C26 0.048(2) 0.055(3) 0.038(2) -0.006(2) 0.011(2) 0.004(2)
C27 0.047(3) 0.065(3) 0.037(2) -0.006(2) 0.011(2) -0.001(2)
C28 0.060(3) 0.064(3) 0.042(3) -0.003(2) 0.011(2) -0.005(2)
C29 0.040(2) 0.049(3) 0.036(2) -0.0010(19) 0.0103(18) -0.0094(19)
C30 0.049(3) 0.112(5) 0.041(3) -0.006(3) 0.000(2) 0.027(3)
C31 0.044(3) 0.110(5) 0.041(3) -0.008(3) 0.009(2) 0.023(3)
C32 0.085(4) 0.076(4) 0.054(3) -0.024(3) -0.006(3) 0.039(3)
C33 0.077(4) 0.064(3) 0.057(3) -0.018(3) -0.014(3) 0.035(3)
C35 0.0252(18) 0.0266(19) 0.033(2) 0.0000(15) 0.0087(15) 0.0003(15)

loop_
_atom_type_symbol
_atom_type_description
_atom_type_scat_dispersion_real
_atom_type_scat_dispersion_imag
_atom_type_scat_source
C C 0.0033 0.0016 'International Tables Vol C Tables 4.2.6.8 and 6.1.1.4'
H H 0.0000 0.0000 'International Tables Vol C Tables 4.2.6.8 and 6.1.1.4'
N N 0.0061 0.0033 'International Tables Vol C Tables 4.2.6.8 and 6.1.1.4'
O O 0.0106 0.0060 'International Tables Vol C Tables 4.2.6.8 and 6.1.1.4'
Cl Cl 0.1484 0.1585 'International Tables Vol C Tables 4.2.6.8 and 6.1.1.4'
Co Co 0.3494 0.9721 'International Tables Vol C Tables 4.2.6.8 and 6.1.1.4'

loop_
_geom_angle_atom_site_label_1
_geom_angle_atom_site_label_2
_geom_angle_atom_site_label_3
_geom_angle
_geom_angle_site_symmetry_1
_geom_angle_site_symmetry_3
O3 Co1 O2 94.86(10) 3_656 3_656
O3 Co1 O1 175.04(10) 3_656 .
O2 Co1 O1 90.06(10) 3_656 .
O3 Co1 O4 88.02(10) 3_656 1_455
O2 Co1 O4 176.32(10) 3_656 1_455
O1 Co1 O4 87.10(10) . 1_455
O3 Co1 N1 87.91(11) 3_656 .
O2 Co1 N1 96.10(11) 3_656 .
O1 Co1 N1 92.28(11) . .
O4 Co1 N1 81.70(11) 1_455 .
O3 Co1 N4 97.05(11) 3_656 1_554
O2 Co1 N4 88.40(11) 3_656 1_554
O1 Co1 N4 82.36(11) . 1_554
O4 Co1 N4 93.53(12) 1_455 1_554
N1 Co1 N4 173.03(12) . 1_554
C35 O1 Co1 126.3(2) . .
C2 C1 C6 120.5(4) . .
C2 C1 C35 119.0(4) . .
C6 C1 C35 120.3(3) . .
C15 N1 C14 116.2(4) . .
C15 N1 Co1 120.8(3) . .
C14 N1 Co1 122.5(3) . .
C35 O2 Co1 134.9(2) . 3_656
C20 N2 C19 121.8(4) . .
C3 C2 C1 119.8(5) . .
C9 O3 Co1 134.5(2) . 3_656
C27 N3 C28 122.1(4) . .
C4 C3 C2 119.7(5) . .
C9 O4 Co1 126.8(2) . 1_655
C33 N4 C31 115.7(4) . .
C33 N4 Co1 122.8(3) . 1_556
C31 N4 Co1 119.8(3) . 1_556
C5 C4 C3 120.9(4) . .
C4 C5 C6 120.6(4) . .
C1 C6 C5 118.2(4) . .
C1 C6 C7 122.2(3) . .
C5 C6 C7 119.4(4) . .
C13 C7 C8 117.7(4) . .
C13 C7 C6 120.1(4) . .
C8 C7 C6 122.1(4) . .
C10 C8 C7 119.9(4) . .
C10 C8 C9 119.9(4) . .
C7 C8 C9 120.0(4) . .
O3 C9 O4 124.7(3) . .
O3 C9 C8 117.8(3) . .
O4 C9 C8 117.6(3) . .
C8 C10 C11 120.9(4) . .
C12 C11 C10 119.1(5) . .
C13 C12 C11 120.2(5) . .
C12 C13 C7 122.1(4) . .
N1 C14 C16 123.3(4) . .
N1 C15 C17 124.0(4) . .
C18 C16 C14 120.4(4) . .
C15 C17 C18 120.1(4) . .
C16 C18 C17 116.0(4) . .
C16 C18 C19 120.8(4) . .
C17 C18 C19 123.2(4) . .
N2 C19 C18 113.8(4) . .
O5 C20 N2 121.4(4) . .
O5 C20 C21 122.1(4) . .
N2 C20 C21 116.4(4) . .
C24 C21 C22 118.4(4) . .
C24 C21 C20 124.0(4) . .
C22 C21 C20 117.5(4) . .
C23 C22 C21 121.4(4) . .
C22 C23 C26 120.0(5) . .
C21 C24 C25 120.3(5) . .
C26 C25 C24 120.9(4) . .
C25 C26 C23 118.9(5) . .
C25 C26 C27 120.1(4) . .
C23 C26 C27 120.9(5) . .
O6 C27 N3 123.4(5) . .
O6 C27 C26 120.1(5) . .
N3 C27 C26 116.5(4) . .
N3 C28 C29 113.4(4) . .
C32 C29 C30 115.5(4) . .
C32 C29 C28 122.5(4) . .
C30 C29 C28 122.0(4) . .
C29 C30 C31 120.2(5) . .
N4 C31 C30 123.6(5) . .
C29 C32 C33 120.6(5) . .
N4 C33 C32 124.4(5) . .
O2 C35 O1 124.7(3) . .
O2 C35 C1 118.4(3) . .
O1 C35 C1 116.9(3) . .

loop_
_geom_bond_atom_site_label_1
_geom_bond_atom_site_label_2
_geom_bond_distance
_geom_bond_site_symmetry_2
Co1 O3 2.076(3) 3_656
Co1 O2 2.091(2) 3_656
Co1 O1 2.117(3) .
Co1 O4 2.133(3) 1_455
Co1 N1 2.168(3) .
Co1 N4 2.181(3) 1_554
O1 C35 1.261(4) .
C1 C2 1.399(6) .
C1 C6 1.404(5) .
C1 C35 1.499(5) .
N1 C15 1.324(5) .
N1 C14 1.325(5) .
O2 C35 1.250(4) .
O2 Co1 2.091(2) 3_656
N2 C20 1.340(6) .
N2 C19 1.458(6) .
C2 C3 1.387(7) .
O3 C9 1.255(4) .
O3 Co1 2.076(2) 3_656
N3 C27 1.329(6) .
N3 C28 1.430(6) .
C3 C4 1.383(8) .
O4 C9 1.260(4) .
O4 Co1 2.133(3) 1_655
N4 C33 1.299(6) .
N4 C31 1.314(6) .
N4 Co1 2.182(3) 1_556
C4 C5 1.376(8) .
O5 C20 1.235(5) .
C5 C6 1.404(6) .
C6 C7 1.480(6) .
O6 C27 1.229(6) .
C7 C13 1.385(6) .
C7 C8 1.407(5) .
C8 C10 1.382(6) .
C8 C9 1.495(5) .
C10 C11 1.388(7) .
C11 C12 1.378(7) .
C12 C13 1.368(7) .
C14 C16 1.379(6) .
C15 C17 1.368(6) .
C16 C18 1.372(6) .
C17 C18 1.377(6) .
C18 C19 1.515(6) .
C20 C21 1.482(6) .
C21 C24 1.382(6) .
C21 C22 1.388(7) .
C22 C23 1.374(7) .
C23 C26 1.387(7) .
C24 C25 1.383(7) .
C25 C26 1.381(7) .
C26 C27 1.516(7) .
C28 C29 1.521(6) .
C29 C32 1.358(7) .
C29 C30 1.364(7) .
C30 C31 1.382(7) .
C32 C33 1.370(7) .
